data_7242386
loop_
_publ_author_name
'Pham, Thanh Chung'
'Choi, Yeonghwan'
'Bae, Chaeeon'
'Tran, Cong So'
'Kim, Dongwon'
'Jung, Ok-Sang'
'Kang, Yong-Cheol'
'Seo, SungYong'
'Kim, Hyun Sung'
'Yun, Hwayoung'
'Zhou, Xin'
'Lee, Songyi'

_publ_section_title
;
 A molecular design towards sulfonyl aza-BODIPY based NIR fluorescent and
 colorimetric probe for selective cysteine detection
;
_journal_issue 17
_journal_name_full 'RSC Advances'
_journal_page_first 10154
_journal_page_last 10158
_journal_paper_doi 10.1039/D0RA10567H
_journal_volume 11
_journal_year 2021
_chemical_formula_sum 'C56 H44 B F2 N5 O6 S2'
_chemical_formula_weight 995.89
_chemical_name_systematic BDP-2
_space_group_crystal_system monoclinic
_space_group_IT_number 14
_space_group_name_Hall '-P 2ybc'
_space_group_name_H-M_alt 'P 1 21/c 1'
_atom_sites_solution_hydrogens geom
_audit_creation_method SHELXL-2018/3
_audit_update_record
;
2020-12-09 deposited with the CCDC.	2021-03-03 downloaded from the CCDC.
;
_cell_angle_alpha 90
_cell_angle_beta 91.65(3)
_cell_angle_gamma 90
_cell_formula_units_Z 4
_cell_length_a 7.8870(16)
_cell_length_b 42.104(8)
_cell_length_c 14.974(3)
_cell_measurement_reflns_used 101061
_cell_measurement_temperature 293(2)
_cell_measurement_theta_max 33.749
_cell_measurement_theta_min 0.401
_cell_volume 4970.4(17)
_computing_cell_refinement 'HKL3000sm (Otwinowski & Minor, 1997)'
_computing_data_collection 'PAL BL2D-SMDC Program (Shin et. al, 2016)'
_computing_data_reduction 'HKL3000sm (Otwinowski & Minor, 1997)'
_computing_structure_refinement SHELXL
_computing_structure_solution 'SHELXT 2018/2 (Sheldrick, 2018)'
_diffrn_ambient_temperature 293(2)
_diffrn_measured_fraction_theta_full 0.996
_diffrn_measured_fraction_theta_max 0.833
_diffrn_measurement_device_type 'Rayonix MX225HS CCD area detector'
_diffrn_measurement_method 'omega scan'
_diffrn_radiation_type MoK\a
_diffrn_radiation_wavelength 0.71073
_diffrn_reflns_av_R_equivalents 0.0716
_diffrn_reflns_av_unetI/netI 0.0667
_diffrn_reflns_Laue_measured_fraction_full 0.996
_diffrn_reflns_Laue_measured_fraction_max 0.833
_diffrn_reflns_limit_h_max 11
_diffrn_reflns_limit_h_min -11
_diffrn_reflns_limit_k_max 58
_diffrn_reflns_limit_k_min -58
_diffrn_reflns_limit_l_max 21
_diffrn_reflns_limit_l_min -21
_diffrn_reflns_number 57458
_diffrn_reflns_point_group_measured_fraction_full 0.996
_diffrn_reflns_point_group_measured_fraction_max 0.833
_diffrn_reflns_theta_full 25.242
_diffrn_reflns_theta_max 34.058
_diffrn_reflns_theta_min 1.444
_diffrn_source 'PLSII 2D bending magnet'
_exptl_absorpt_coefficient_mu 0.170
_exptl_absorpt_correction_T_max 1.000
_exptl_absorpt_correction_T_min 0.975
_exptl_absorpt_correction_type empirical
_exptl_absorpt_process_details 'HKL3000sm Scalepack(Otwinowski et.al,2003)'
_exptl_crystal_colour 'dark brown'
_exptl_crystal_density_diffrn 1.331
_exptl_crystal_description block
_exptl_crystal_F_000 2072
_exptl_crystal_size_max 0.075
_exptl_crystal_size_mid 0.060
_exptl_crystal_size_min 0.040
_refine_diff_density_max 0.427
_refine_diff_density_min -0.582
_refine_diff_density_rms 0.048
_refine_ls_extinction_method none
_refine_ls_goodness_of_fit_ref 0.974
_refine_ls_hydrogen_treatment constr
_refine_ls_matrix_type full
_refine_ls_number_parameters 653
_refine_ls_number_reflns 16997
_refine_ls_number_restraints 0
_refine_ls_restrained_S_all 0.974
_refine_ls_R_factor_all 0.1163
_refine_ls_R_factor_gt 0.0586
_refine_ls_shift/su_max 0.001
_refine_ls_shift/su_mean 0.000
_refine_ls_structure_factor_coef Fsqd
_refine_ls_weighting_details 'w=1/[\s^2^(Fo^2^)+(0.0910P)^2^] where P=(Fo^2^+2Fc^2^)/3'
_refine_ls_weighting_scheme calc
_refine_ls_wR_factor_gt 0.1599
_refine_ls_wR_factor_ref 0.1831
_reflns_Friedel_coverage 0.000
_reflns_number_gt 8565
_reflns_number_total 16997
_reflns_threshold_expression 'I > 2\s(I)'
_cod_data_source_file d0ra10567h2.cif
_cod_data_source_block G67_a
_cod_original_sg_symbol_H-M 'P 21/c'
_cod_database_code 7242386
_shelx_shelxl_version_number 2018/3
_shelx_space_group_comment
;
The symmetry employed for this shelxl refinement is uniquely defined
by the following loop, which should always be used as a source of
symmetry information in preference to the above space-group names.
They are only intended as comments.
;
_shelx_estimated_absorpt_t_min 0.987
_shelx_estimated_absorpt_t_max 0.993

loop_
_space_group_symop_operation_xyz
'x, y, z'
'-x, y+1/2, -z+1/2'
'-x, -y, -z'
'x, -y-1/2, z-1/2'

loop_
_atom_site_label
_atom_site_type_symbol
_atom_site_fract_x
_atom_site_fract_y
_atom_site_fract_z
_atom_site_U_iso_or_equiv
_atom_site_adp_type
_atom_site_occupancy
_atom_site_site_symmetry_order
_atom_site_calc_flag
_atom_site_refinement_flags_posn
_atom_site_refinement_flags_adp
_atom_site_refinement_flags_occupancy
_atom_site_disorder_assembly
_atom_site_disorder_group
S1 S 0.42375(7) 0.27901(2) 0.55414(5) 0.06793(19) Uani 1 1 d . . . . .
S2 S 0.54084(8) 0.39655(2) -0.09007(3) 0.06406(17) Uani 1 1 d . . . . .
F1 F 0.43087(12) 0.44147(3) 0.39741(6) 0.0476(3) Uani 1 1 d . . . . .
F2 F 0.69434(13) 0.42486(2) 0.36028(6) 0.0464(2) Uani 1 1 d . . . . .
O1 O 0.33058(15) 0.31053(3) 0.58611(10) 0.0537(3) Uani 1 1 d . . . . .
N1 N 0.76310(17) 0.50521(3) 0.48688(9) 0.0377(3) Uani 1 1 d . . . . .
N2 N 0.64094(18) 0.48074(3) 0.35499(8) 0.0388(3) Uani 1 1 d . . . . .
N3 N 0.65658(17) 0.45226(3) 0.50081(8) 0.0369(3) Uani 1 1 d . . . . .
N4 N 0.9428(7) 0.32297(7) 0.2322(2) 0.186(2) Uani 1 1 d . . . . .
N5 N 1.0275(2) 0.29397(4) 0.85524(13) 0.0636(5) Uani 1 1 d . . . . .
C1 C 0.8312(2) 0.49847(4) 0.69643(10) 0.0380(3) Uani 1 1 d . . . . .
O2 O 0.4362(2) 0.27998(4) 0.46026(14) 0.0832(6) Uani 1 1 d . . . . .
O3 O 0.3283(2) 0.25442(4) 0.59369(16) 0.0919(6) Uani 1 1 d . . . . .
O4 O 0.41016(19) 0.41151(4) -0.02290(9) 0.0683(4) Uani 1 1 d . . . . .
O5 O 0.6045(2) 0.42133(4) -0.14391(9) 0.0796(5) Uani 1 1 d . . . . .
O6 O 0.4489(3) 0.37161(5) -0.13191(10) 0.0882(6) Uani 1 1 d . . . . .
C2 C 0.9160(2) 0.52612(4) 0.67249(12) 0.0432(4) Uani 1 1 d . . . . .
H2 H 0.925239 0.531328 0.612471 0.052 Uiso 1 1 calc R U . . .
C12 C 1.0189(3) 0.61772(5) 0.38431(17) 0.0612(5) Uani 1 1 d . . . . .
H12 H 1.078561 0.636535 0.393762 0.073 Uiso 1 1 calc R U . . .
C13 C 1.0016(3) 0.60528(5) 0.30018(16) 0.0621(6) Uani 1 1 d . . . . .
H13 H 1.048846 0.615832 0.252348 0.075 Uiso 1 1 calc R U . . .
C14 C 0.9149(3) 0.57734(5) 0.28558(13) 0.0534(5) Uani 1 1 d . . . . .
H14 H 0.903864 0.569249 0.227916 0.064 Uiso 1 1 calc R U . . .
C15 C 0.8431(2) 0.56089(4) 0.35664(11) 0.0426(4) Uani 1 1 d . . . . .
C16 C 0.7548(2) 0.53085(4) 0.33869(11) 0.0403(4) Uani 1 1 d . . . . .
C17 C 0.7201(2) 0.50570(4) 0.40059(10) 0.0379(3) Uani 1 1 d . . . . .
C18 C 0.6282(2) 0.48918(4) 0.26661(10) 0.0418(4) Uani 1 1 d . . . . .
C19 C 0.6944(2) 0.51984(5) 0.25692(11) 0.0462(4) Uani 1 1 d . . . . .
H19 H 0.697324 0.531072 0.203500 0.055 Uiso 1 1 calc R U . . .
C20 C 0.5544(2) 0.40040(4) 0.56775(10) 0.0385(4) Uani 1 1 d . . . . .
C21 C 0.5397(3) 0.38121(5) 0.49214(12) 0.0510(5) Uani 1 1 d . . . . .
H21 H 0.579929 0.388481 0.438075 0.061 Uiso 1 1 calc R U . . .
C22 C 0.4659(3) 0.35147(5) 0.49649(13) 0.0548(5) Uani 1 1 d . . . . .
H22 H 0.453887 0.339048 0.445342 0.066 Uiso 1 1 calc R U . . .
C23 C 0.4107(2) 0.34045(4) 0.57659(13) 0.0444(4) Uani 1 1 d . . . . .
C24 C 0.4235(2) 0.35859(4) 0.65264(12) 0.0461(4) Uani 1 1 d . . . . .
H24 H 0.385400 0.350819 0.706628 0.055 Uiso 1 1 calc R U . . .
C25 C 0.4934(2) 0.38834(4) 0.64779(11) 0.0417(4) Uani 1 1 d . . . . .
H25 H 0.500457 0.400820 0.699005 0.050 Uiso 1 1 calc R U . . .
C26 C 0.5656(2) 0.46903(5) 0.19262(11) 0.0451(4) Uani 1 1 d . . . . .
C27 C 0.6101(3) 0.47701(5) 0.10566(11) 0.0524(5) Uani 1 1 d . . . . .
H27 H 0.674886 0.495120 0.096575 0.063 Uiso 1 1 calc R U . . .
C28 C 0.5603(3) 0.45868(5) 0.03281(12) 0.0588(5) Uani 1 1 d . . . . .
H28 H 0.588981 0.464520 -0.024711 0.071 Uiso 1 1 calc R U . . .
C29 C 0.4674(2) 0.43164(6) 0.04742(12) 0.0541(5) Uani 1 1 d . . . . .
C30 C 0.4180(3) 0.42339(6) 0.13135(13) 0.0600(5) Uani 1 1 d . . . . .
H30 H 0.353641 0.405195 0.139864 0.072 Uiso 1 1 calc R U . . .
C31 C 0.4649(3) 0.44233(6) 0.20302(12) 0.0572(5) Uani 1 1 d . . . . .
H31 H 0.428138 0.437085 0.259620 0.069 Uiso 1 1 calc R U . . .
C32 C 0.8618(3) 0.39758(6) -0.02916(17) 0.0711(6) Uani 1 1 d . . . . .
H32 H 0.874778 0.413289 -0.072079 0.085 Uiso 1 1 calc R U . . .
C33 C 0.7076(3) 0.38322(5) -0.01999(13) 0.0594(5) Uani 1 1 d . . . . .
C34 C 0.6840(4) 0.35886(5) 0.04543(15) 0.0717(7) Uani 1 1 d . . . . .
C35 C 0.5291(5) 0.34189(7) 0.05375(18) 0.0963(10) Uani 1 1 d . . . . .
H35 H 0.435003 0.346624 0.017323 0.116 Uiso 1 1 calc R U . . .
C36 C 0.5225(7) 0.31848(8) 0.1167(3) 0.1389(18) Uani 1 1 d . . . . .
H36 H 0.424114 0.306422 0.119984 0.167 Uiso 1 1 calc R U . . .
C37 C 0.6566(10) 0.31193(9) 0.1759(3) 0.173(3) Uani 1 1 d . . . . .
H37 H 0.644264 0.296178 0.218779 0.208 Uiso 1 1 calc R U . . .
C38 C 0.8061(8) 0.32810(7) 0.1726(2) 0.1398(18) Uani 1 1 d . . . . .
C39 C 0.8232(5) 0.35152(6) 0.10387(19) 0.0949(10) Uani 1 1 d . . . . .
C40 C 0.9816(5) 0.36661(8) 0.0900(3) 0.1123(13) Uani 1 1 d . . . . .
H40 H 1.074880 0.361128 0.126169 0.135 Uiso 1 1 calc R U . . .
C41 C 0.9997(4) 0.38868(8) 0.0258(3) 0.0959(10) Uani 1 1 d . . . . .
H41 H 1.104997 0.398067 0.018006 0.115 Uiso 1 1 calc R U . . .
C42 C 0.9683(12) 0.34848(12) 0.2998(4) 0.273(5) Uani 1 1 d . . . . .
H42A H 1.076460 0.345717 0.329846 0.409 Uiso 1 1 calc R U . . .
H42B H 0.880044 0.347432 0.342474 0.409 Uiso 1 1 calc R U . . .
H42C H 0.965055 0.368787 0.270606 0.409 Uiso 1 1 calc R U . . .
C43 C 0.9688(15) 0.29279(10) 0.2690(5) 0.313(6) Uani 1 1 d . . . . .
H43A H 1.078317 0.292013 0.298641 0.470 Uiso 1 1 calc R U . . .
H43B H 0.963552 0.277168 0.222290 0.470 Uiso 1 1 calc R U . . .
H43C H 0.882607 0.288455 0.311271 0.470 Uiso 1 1 calc R U . . .
C44 C 0.6279(2) 0.28255(5) 0.60301(17) 0.0574(5) Uani 1 1 d . . . . .
C45 C 0.7595(3) 0.28455(5) 0.54522(17) 0.0629(6) Uani 1 1 d . . . . .
H45 H 0.737780 0.284125 0.483856 0.075 Uiso 1 1 calc R U . . .
C46 C 0.9258(3) 0.28721(6) 0.57862(17) 0.0641(6) Uani 1 1 d . . . . .
H46 H 1.015506 0.288060 0.539692 0.077 Uiso 1 1 calc R U . . .
C47 C 0.9562(3) 0.28855(5) 0.66859(16) 0.0565(5) Uani 1 1 d . . . . .
H47 H 1.067630 0.289983 0.690279 0.068 Uiso 1 1 calc R U . . .
C48 C 0.8237(3) 0.28781(5) 0.72973(15) 0.0532(5) Uani 1 1 d . . . . .
C49 C 0.6537(3) 0.28388(5) 0.69763(17) 0.0571(5) Uani 1 1 d . . . . .
C50 C 0.5223(3) 0.28087(6) 0.7609(2) 0.0768(8) Uani 1 1 d . . . . .
H50 H 0.410426 0.278252 0.740992 0.092 Uiso 1 1 calc R U . . .
C51 C 0.5598(4) 0.28182(7) 0.8492(2) 0.0930(10) Uani 1 1 d . . . . .
H51 H 0.473142 0.279329 0.889404 0.112 Uiso 1 1 calc R U . . .
C52 C 0.7263(3) 0.28649(7) 0.88183(19) 0.0820(8) Uani 1 1 d . . . . .
H52 H 0.747788 0.287287 0.943185 0.098 Uiso 1 1 calc R U . . .
C53 C 0.8579(3) 0.28988(5) 0.82478(16) 0.0613(6) Uani 1 1 d . . . . .
C54 C 1.0985(4) 0.32559(6) 0.83931(17) 0.0761(7) Uani 1 1 d . . . . .
H54A H 1.219428 0.324935 0.848333 0.114 Uiso 1 1 calc R U . . .
H54B H 1.051014 0.340519 0.880109 0.114 Uiso 1 1 calc R U . . .
H54C H 1.071443 0.332018 0.779060 0.114 Uiso 1 1 calc R U . . .
C55 C 1.0659(4) 0.28453(8) 0.9478(2) 0.0974(10) Uani 1 1 d . . . . .
H55A H 1.186507 0.284356 0.958234 0.146 Uiso 1 1 calc R U . . .
H55B H 1.021203 0.263677 0.958053 0.146 Uiso 1 1 calc R U . . .
H55C H 1.014981 0.299363 0.987645 0.146 Uiso 1 1 calc R U . . .
C56 C 0.6892(2) 0.44706(4) 0.65015(10) 0.0388(4) Uani 1 1 d . . . . .
H56 H 0.684056 0.438299 0.707016 0.047 Uiso 1 1 calc R U . . .
C3 C 0.9866(2) 0.54586(5) 0.73748(13) 0.0505(4) Uani 1 1 d . . . . .
H3 H 1.041962 0.564332 0.720759 0.061 Uiso 1 1 calc R U . . .
C4 C 0.9755(3) 0.53838(5) 0.82680(14) 0.0554(5) Uani 1 1 d . . . . .
H4 H 1.023407 0.551740 0.870052 0.066 Uiso 1 1 calc R U . . .
C5 C 0.8934(3) 0.51114(5) 0.85169(12) 0.0563(5) Uani 1 1 d . . . . .
H5 H 0.886278 0.506012 0.911870 0.068 Uiso 1 1 calc R U . . .
C6 C 0.8214(3) 0.49134(5) 0.78743(11) 0.0484(4) Uani 1 1 d . . . . .
H6 H 0.765619 0.473010 0.804938 0.058 Uiso 1 1 calc R U . . .
C7 C 0.7551(2) 0.47632(4) 0.63092(10) 0.0367(3) Uani 1 1 d . . . . .
C8 C 0.7308(2) 0.47997(4) 0.53547(10) 0.0359(3) Uani 1 1 d . . . . .
C9 C 0.6303(2) 0.43219(4) 0.57029(10) 0.0368(3) Uani 1 1 d . . . . .
C10 C 0.8599(2) 0.57393(4) 0.44200(12) 0.0479(4) Uani 1 1 d . . . . .
H10 H 0.812384 0.563652 0.490232 0.057 Uiso 1 1 calc R U . . .
C11 C 0.9472(3) 0.60216(5) 0.45516(15) 0.0569(5) Uani 1 1 d . . . . .
H11 H 0.957709 0.610737 0.512294 0.068 Uiso 1 1 calc R U . . .
B1 B 0.6013(2) 0.44872(5) 0.40115(11) 0.0389(4) Uani 1 1 d . . . . .

loop_
_atom_site_aniso_label
_atom_site_aniso_U_11
_atom_site_aniso_U_22
_atom_site_aniso_U_33
_atom_site_aniso_U_23
_atom_site_aniso_U_13
_atom_site_aniso_U_12
S1 0.0390(3) 0.0527(3) 0.1118(5) -0.0220(3) -0.0043(3) -0.0039(2)
S2 0.0771(4) 0.0904(4) 0.0248(2) -0.0094(2) 0.0020(2) -0.0314(3)
F1 0.0372(5) 0.0765(7) 0.0291(5) -0.0015(4) 0.0040(4) -0.0051(5)
F2 0.0494(6) 0.0561(6) 0.0345(5) -0.0088(4) 0.0126(4) -0.0006(5)
O1 0.0315(6) 0.0503(7) 0.0793(10) -0.0083(6) 0.0004(6) -0.0044(5)
N1 0.0375(7) 0.0481(7) 0.0276(6) -0.0004(5) 0.0055(5) 0.0053(6)
N2 0.0369(7) 0.0562(8) 0.0234(6) -0.0018(5) 0.0039(5) 0.0035(6)
N3 0.0380(7) 0.0481(7) 0.0247(6) -0.0036(5) 0.0034(5) 0.0013(6)
N4 0.351(6) 0.0732(19) 0.128(3) -0.0058(17) -0.117(4) 0.018(3)
N5 0.0615(11) 0.0668(11) 0.0625(11) 0.0202(9) 0.0004(9) 0.0064(9)
C1 0.0343(8) 0.0502(9) 0.0295(8) -0.0052(6) 0.0018(6) 0.0040(7)
O2 0.0568(10) 0.0830(11) 0.1092(15) -0.0475(10) -0.0097(9) 0.0022(8)
O3 0.0468(9) 0.0521(9) 0.176(2) -0.0087(10) -0.0032(11) -0.0109(7)
O4 0.0565(9) 0.1138(13) 0.0341(7) -0.0131(7) -0.0049(6) -0.0234(8)
O5 0.1141(14) 0.0981(12) 0.0268(7) -0.0013(7) 0.0059(8) -0.0364(10)
O6 0.1050(14) 0.1175(14) 0.0418(8) -0.0209(8) -0.0005(8) -0.0540(11)
C2 0.0385(9) 0.0550(10) 0.0363(8) -0.0044(7) 0.0053(7) -0.0001(8)
C12 0.0531(12) 0.0507(11) 0.0800(16) 0.0077(10) 0.0016(11) 0.0028(9)
C13 0.0669(14) 0.0562(12) 0.0642(14) 0.0183(10) 0.0188(11) 0.0081(10)
C14 0.0609(12) 0.0557(11) 0.0440(10) 0.0098(8) 0.0122(9) 0.0112(10)
C15 0.0402(9) 0.0501(10) 0.0377(9) 0.0060(7) 0.0059(7) 0.0116(8)
C16 0.0389(9) 0.0521(9) 0.0301(8) 0.0026(7) 0.0063(6) 0.0095(8)
C17 0.0365(8) 0.0513(9) 0.0261(7) -0.0011(6) 0.0050(6) 0.0060(7)
C18 0.0383(9) 0.0614(11) 0.0258(7) -0.0002(7) 0.0023(6) 0.0079(8)
C19 0.0485(10) 0.0624(11) 0.0278(8) 0.0062(7) 0.0040(7) 0.0110(9)
C20 0.0330(8) 0.0506(9) 0.0318(8) -0.0026(6) -0.0006(6) 0.0028(7)
C21 0.0593(12) 0.0597(11) 0.0346(9) -0.0070(8) 0.0094(8) -0.0056(9)
C22 0.0596(12) 0.0567(11) 0.0483(11) -0.0185(8) 0.0053(9) -0.0058(9)
C23 0.0301(8) 0.0497(10) 0.0533(11) -0.0041(8) -0.0003(7) -0.0014(7)
C24 0.0420(10) 0.0564(11) 0.0398(9) 0.0017(8) -0.0004(7) -0.0049(8)
C25 0.0426(9) 0.0506(10) 0.0317(8) -0.0017(7) -0.0028(7) -0.0009(8)
C26 0.0373(9) 0.0688(11) 0.0291(8) -0.0006(7) -0.0017(7) 0.0068(8)
C27 0.0600(12) 0.0676(12) 0.0295(8) 0.0013(8) -0.0010(8) -0.0008(10)
C28 0.0677(13) 0.0840(14) 0.0247(8) 0.0033(8) -0.0004(8) -0.0060(11)
C29 0.0426(10) 0.0912(15) 0.0280(8) -0.0072(9) -0.0064(7) -0.0032(10)
C30 0.0487(11) 0.0961(16) 0.0349(9) -0.0019(10) -0.0016(8) -0.0202(11)
C31 0.0493(11) 0.0951(15) 0.0272(8) 0.0001(9) 0.0002(8) -0.0124(11)
C32 0.0687(16) 0.0797(16) 0.0654(14) -0.0216(12) 0.0109(12) -0.0208(13)
C33 0.0691(14) 0.0678(13) 0.0419(10) -0.0153(9) 0.0109(9) -0.0211(11)
C34 0.106(2) 0.0607(13) 0.0486(12) -0.0109(10) 0.0031(12) -0.0220(13)
C35 0.143(3) 0.0846(18) 0.0625(16) -0.0052(13) 0.0205(16) -0.0504(18)
C36 0.240(5) 0.095(2) 0.082(2) 0.0000(19) 0.024(3) -0.086(3)
C37 0.363(9) 0.072(2) 0.083(3) 0.0066(18) -0.015(4) -0.061(4)
C38 0.275(6) 0.0548(17) 0.086(2) -0.0060(15) -0.053(3) -0.009(3)
C39 0.150(3) 0.0621(15) 0.0705(17) -0.0175(12) -0.0274(18) -0.0051(18)
C40 0.119(3) 0.074(2) 0.140(3) -0.034(2) -0.049(2) 0.012(2)
C41 0.0667(18) 0.094(2) 0.126(3) -0.040(2) -0.0051(18) -0.0096(16)
C42 0.500(13) 0.115(4) 0.191(6) -0.039(4) -0.196(7) 0.044(6)
C43 0.605(16) 0.074(3) 0.247(7) 0.013(3) -0.228(9) 0.023(5)
C44 0.0341(9) 0.0479(11) 0.0902(17) -0.0058(10) 0.0025(10) -0.0003(8)
C45 0.0447(11) 0.0711(14) 0.0730(15) -0.0202(11) 0.0035(10) -0.0004(10)
C46 0.0369(10) 0.0820(15) 0.0738(15) -0.0172(12) 0.0108(10) -0.0019(10)
C47 0.0355(10) 0.0620(12) 0.0725(14) -0.0025(10) 0.0066(9) -0.0001(9)
C48 0.0419(10) 0.0485(10) 0.0697(13) 0.0110(9) 0.0087(9) 0.0034(8)
C49 0.0394(10) 0.0482(11) 0.0843(16) 0.0132(10) 0.0110(10) 0.0037(8)
C50 0.0422(12) 0.0803(16) 0.109(2) 0.0404(14) 0.0188(12) 0.0056(11)
C51 0.0621(16) 0.119(2) 0.100(2) 0.0617(18) 0.0310(15) 0.0160(15)
C52 0.0697(16) 0.1026(19) 0.0748(16) 0.0420(14) 0.0189(13) 0.0185(14)
C53 0.0565(13) 0.0599(12) 0.0680(14) 0.0231(10) 0.0107(11) 0.0127(10)
C54 0.0932(19) 0.0650(14) 0.0698(16) 0.0061(11) -0.0023(14) -0.0035(13)
C55 0.091(2) 0.120(2) 0.0811(19) 0.0419(17) -0.0077(16) 0.0114(17)
C56 0.0402(9) 0.0501(9) 0.0262(7) 0.0013(6) 0.0021(6) 0.0000(7)
C3 0.0414(10) 0.0570(11) 0.0532(11) -0.0135(8) 0.0051(8) -0.0066(8)
C4 0.0491(11) 0.0692(13) 0.0477(11) -0.0207(9) -0.0032(9) -0.0011(10)
C5 0.0653(13) 0.0727(13) 0.0307(9) -0.0090(8) -0.0041(9) -0.0038(11)
C6 0.0554(11) 0.0582(11) 0.0314(8) -0.0058(7) 0.0002(8) -0.0047(9)
C7 0.0352(8) 0.0482(9) 0.0268(7) -0.0022(6) 0.0022(6) 0.0036(7)
C8 0.0342(8) 0.0470(9) 0.0266(7) -0.0036(6) 0.0034(6) 0.0035(7)
C9 0.0344(8) 0.0490(9) 0.0272(7) -0.0020(6) 0.0027(6) 0.0037(7)
C10 0.0487(10) 0.0553(10) 0.0397(9) 0.0045(8) 0.0032(8) 0.0050(9)
C11 0.0583(12) 0.0559(11) 0.0563(12) -0.0019(9) -0.0020(10) 0.0025(10)
B1 0.0372(10) 0.0563(11) 0.0234(8) -0.0038(7) 0.0044(7) -0.0001(8)

loop_
_atom_type_symbol
_atom_type_description
_atom_type_scat_dispersion_real
_atom_type_scat_dispersion_imag
_atom_type_scat_source
C C 0.0034 0.0017 'International Tables Vol C Tables 4.2.6.8 and 6.1.1.4'
H H 0.0000 0.0000 'International Tables Vol C Tables 4.2.6.8 and 6.1.1.4'
B B 0.0014 0.0007 'International Tables Vol C Tables 4.2.6.8 and 6.1.1.4'
N N 0.0066 0.0034 'International Tables Vol C Tables 4.2.6.8 and 6.1.1.4'
O O 0.0114 0.0062 'International Tables Vol C Tables 4.2.6.8 and 6.1.1.4'
F F 0.0180 0.0106 'International Tables Vol C Tables 4.2.6.8 and 6.1.1.4'
S S 0.1265 0.1256 'International Tables Vol C Tables 4.2.6.8 and 6.1.1.4'

loop_
_geom_angle_atom_site_label_1
_geom_angle_atom_site_label_2
_geom_angle_atom_site_label_3
_geom_angle
_geom_angle_site_symmetry_1
_geom_angle_site_symmetry_3
_geom_angle_publ_flag
O2 S1 O3 119.28(12) . . ?
O2 S1 O1 108.68(10) . . ?
O3 S1 O1 103.12(10) . . ?
O2 S1 C44 108.85(12) . . ?
O3 S1 C44 112.27(12) . . ?
O1 S1 C44 103.23(9) . . ?
O6 S2 O5 118.70(10) . . ?
O6 S2 O4 103.94(10) . . ?
O5 S2 O4 108.33(11) . . ?
O6 S2 C33 113.26(12) . . ?
O5 S2 C33 107.69(11) . . ?
O4 S2 C33 103.72(9) . . ?
C23 O1 S1 119.85(11) . . ?
C8 N1 C17 120.16(14) . . ?
C18 N2 C17 107.30(14) . . ?
C18 N2 B1 130.18(14) . . ?
C17 N2 B1 122.09(13) . . ?
C9 N3 C8 107.80(13) . . ?
C9 N3 B1 129.17(14) . . ?
C8 N3 B1 122.74(14) . . ?
C38 N4 C43 119.6(5) . . ?
C38 N4 C42 114.3(4) . . ?
C43 N4 C42 112.0(4) . . ?
C53 N5 C55 116.1(2) . . ?
C53 N5 C54 114.88(17) . . ?
C55 N5 C54 109.3(2) . . ?
C2 C1 C6 118.02(15) . . ?
C2 C1 C7 123.23(15) . . ?
C6 C1 C7 118.73(16) . . ?
C29 O4 S2 120.61(13) . . ?
C3 C2 C1 120.43(17) . . ?
C3 C2 H2 119.8 . . ?
C1 C2 H2 119.8 . . ?
C13 C12 C11 119.6(2) . . ?
C13 C12 H12 120.2 . . ?
C11 C12 H12 120.2 . . ?
C12 C13 C14 120.7(2) . . ?
C12 C13 H13 119.7 . . ?
C14 C13 H13 119.7 . . ?
C13 C14 C15 120.77(19) . . ?
C13 C14 H14 119.6 . . ?
C15 C14 H14 119.6 . . ?
C10 C15 C14 118.11(18) . . ?
C10 C15 C16 122.73(16) . . ?
C14 C15 C16 119.17(17) . . ?
C19 C16 C17 104.90(16) . . ?
C19 C16 C15 127.04(16) . . ?
C17 C16 C15 127.98(15) . . ?
N1 C17 N2 124.40(15) . . ?
N1 C17 C16 126.21(16) . . ?
N2 C17 C16 109.31(14) . . ?
N2 C18 C19 108.74(15) . . ?
N2 C18 C26 126.28(17) . . ?
C19 C18 C26 124.88(15) . . ?
C16 C19 C18 109.71(15) . . ?
C16 C19 H19 125.1 . . ?
C18 C19 H19 125.1 . . ?
C21 C20 C25 117.55(17) . . ?
C21 C20 C9 125.12(16) . . ?
C25 C20 C9 117.33(14) . . ?
C22 C21 C20 120.83(17) . . ?
C22 C21 H21 119.6 . . ?
C20 C21 H21 119.6 . . ?
C23 C22 C21 119.54(17) . . ?
C23 C22 H22 120.2 . . ?
C21 C22 H22 120.2 . . ?
C22 C23 C24 121.38(17) . . ?
C22 C23 O1 122.89(17) . . ?
C24 C23 O1 115.68(17) . . ?
C25 C24 C23 118.98(17) . . ?
C25 C24 H24 120.5 . . ?
C23 C24 H24 120.5 . . ?
C24 C25 C20 121.70(16) . . ?
C24 C25 H25 119.2 . . ?
C20 C25 H25 119.2 . . ?
C31 C26 C27 117.30(17) . . ?
C31 C26 C18 124.34(16) . . ?
C27 C26 C18 118.36(18) . . ?
C28 C27 C26 121.8(2) . . ?
C28 C27 H27 119.1 . . ?
C26 C27 H27 119.1 . . ?
C29 C28 C27 118.49(17) . . ?
C29 C28 H28 120.8 . . ?
C27 C28 H28 120.8 . . ?
C30 C29 C28 121.48(18) . . ?
C30 C29 O4 115.95(19) . . ?
C28 C29 O4 122.51(17) . . ?
C29 C30 C31 119.4(2) . . ?
C29 C30 H30 120.3 . . ?
C31 C30 H30 120.3 . . ?
C30 C31 C26 121.49(18) . . ?
C30 C31 H31 119.3 . . ?
C26 C31 H31 119.3 . . ?
C33 C32 C41 120.1(3) . . ?
C33 C32 H32 119.9 . . ?
C41 C32 H32 119.9 . . ?
C32 C33 C34 121.2(2) . . ?
C32 C33 S2 116.92(19) . . ?
C34 C33 S2 121.88(18) . . ?
C39 C34 C35 119.2(3) . . ?
C39 C34 C33 117.6(3) . . ?
C35 C34 C33 123.2(3) . . ?
C36 C35 C34 118.2(4) . . ?
C36 C35 H35 120.9 . . ?
C34 C35 H35 120.9 . . ?
C35 C36 C37 122.7(4) . . ?
C35 C36 H36 118.6 . . ?
C37 C36 H36 118.6 . . ?
C38 C37 C36 121.4(4) . . ?
C38 C37 H37 119.3 . . ?
C36 C37 H37 119.3 . . ?
C37 C38 N4 123.4(4) . . ?
C37 C38 C39 117.9(4) . . ?
N4 C38 C39 118.6(5) . . ?
C34 C39 C40 118.7(3) . . ?
C34 C39 C38 120.4(4) . . ?
C40 C39 C38 120.8(4) . . ?
C41 C40 C39 121.6(3) . . ?
C41 C40 H40 119.2 . . ?
C39 C40 H40 119.2 . . ?
C40 C41 C32 120.6(3) . . ?
C40 C41 H41 119.7 . . ?
C32 C41 H41 119.7 . . ?
N4 C42 H42A 109.5 . . ?
N4 C42 H42B 109.5 . . ?
H42A C42 H42B 109.5 . . ?
N4 C42 H42C 109.5 . . ?
H42A C42 H42C 109.5 . . ?
H42B C42 H42C 109.5 . . ?
N4 C43 H43A 109.5 . . ?
N4 C43 H43B 109.5 . . ?
H43A C43 H43B 109.5 . . ?
N4 C43 H43C 109.5 . . ?
H43A C43 H43C 109.5 . . ?
H43B C43 H43C 109.5 . . ?
C45 C44 C49 122.3(2) . . ?
C45 C44 S1 116.32(19) . . ?
C49 C44 S1 121.38(16) . . ?
C44 C45 C46 120.0(2) . . ?
C44 C45 H45 120.0 . . ?
C46 C45 H45 120.0 . . ?
C47 C46 C45 119.6(2) . . ?
C47 C46 H46 120.2 . . ?
C45 C46 H46 120.2 . . ?
C46 C47 C48 121.9(2) . . ?
C46 C47 H47 119.0 . . ?
C48 C47 H47 119.0 . . ?
C47 C48 C49 119.5(2) . . ?
C47 C48 C53 121.21(19) . . ?
C49 C48 C53 119.23(19) . . ?
C48 C49 C44 116.57(19) . . ?
C48 C49 C50 118.8(2) . . ?
C44 C49 C50 124.7(2) . . ?
C51 C50 C49 120.3(2) . . ?
C51 C50 H50 119.8 . . ?
C49 C50 H50 119.8 . . ?
C50 C51 C52 121.6(2) . . ?
C50 C51 H51 119.2 . . ?
C52 C51 H51 119.2 . . ?
C53 C52 C51 121.0(3) . . ?
C53 C52 H52 119.5 . . ?
C51 C52 H52 119.5 . . ?
C52 C53 N5 122.6(2) . . ?
C52 C53 C48 119.0(2) . . ?
N5 C53 C48 118.33(19) . . ?
N5 C54 H54A 109.5 . . ?
N5 C54 H54B 109.5 . . ?
H54A C54 H54B 109.5 . . ?
N5 C54 H54C 109.5 . . ?
H54A C54 H54C 109.5 . . ?
H54B C54 H54C 109.5 . . ?
N5 C55 H55A 109.5 . . ?
N5 C55 H55B 109.5 . . ?
H55A C55 H55B 109.5 . . ?
N5 C55 H55C 109.5 . . ?
H55A C55 H55C 109.5 . . ?
H55B C55 H55C 109.5 . . ?
C7 C56 C9 109.70(14) . . ?
C7 C56 H56 125.1 . . ?
C9 C56 H56 125.1 . . ?
C4 C3 C2 120.61(19) . . ?
C4 C3 H3 119.7 . . ?
C2 C3 H3 119.7 . . ?
C5 C4 C3 119.82(17) . . ?
C5 C4 H4 120.1 . . ?
C3 C4 H4 120.1 . . ?
C4 C5 C6 120.12(18) . . ?
C4 C5 H5 119.9 . . ?
C6 C5 H5 119.9 . . ?
C5 C6 C1 121.00(18) . . ?
C5 C6 H6 119.5 . . ?
C1 C6 H6 119.5 . . ?
C56 C7 C8 105.26(14) . . ?
C56 C7 C1 125.48(14) . . ?
C8 C7 C1 129.27(15) . . ?
N1 C8 N3 123.62(14) . . ?
N1 C8 C7 127.60(15) . . ?
N3 C8 C7 108.70(14) . . ?
N3 C9 C56 108.51(15) . . ?
N3 C9 C20 128.18(14) . . ?
C56 C9 C20 123.32(14) . . ?
C11 C10 C15 120.16(18) . . ?
C11 C10 H10 119.9 . . ?
C15 C10 H10 119.9 . . ?
C12 C11 C10 120.7(2) . . ?
C12 C11 H11 119.7 . . ?
C10 C11 H11 119.7 . . ?
F1 B1 F2 110.31(15) . . ?
F1 B1 N3 107.92(13) . . ?
F2 B1 N3 110.74(14) . . ?
F1 B1 N2 112.56(15) . . ?
F2 B1 N2 108.36(13) . . ?
N3 B1 N2 106.91(14) . . ?

loop_
_geom_bond_atom_site_label_1
_geom_bond_atom_site_label_2
_geom_bond_distance
_geom_bond_site_symmetry_2
_geom_bond_publ_flag
S1 O2 1.413(2) . ?
S1 O3 1.4196(19) . ?
S1 O1 1.5968(14) . ?
S1 C44 1.755(2) . ?
S2 O6 1.4125(16) . ?
S2 O5 1.4191(17) . ?
S2 O4 1.5907(17) . ?
S2 C33 1.751(3) . ?
F1 B1 1.378(2) . ?
F2 B1 1.396(2) . ?
O1 C23 1.418(2) . ?
N1 C8 1.317(2) . ?
N1 C17 1.326(2) . ?
N2 C18 1.371(2) . ?
N2 C17 1.391(2) . ?
N2 B1 1.551(2) . ?
N3 C9 1.361(2) . ?
N3 C8 1.399(2) . ?
N3 B1 1.550(2) . ?
N4 C38 1.397(5) . ?
N4 C43 1.398(5) . ?
N4 C42 1.485(5) . ?
N5 C53 1.411(3) . ?
N5 C55 1.464(3) . ?
N5 C54 1.466(3) . ?
C1 C2 1.394(3) . ?
C1 C6 1.400(2) . ?
C1 C7 1.469(2) . ?
O4 C29 1.415(2) . ?
C2 C3 1.384(3) . ?
C2 H2 0.9300 . ?
C12 C13 1.367(3) . ?
C12 C11 1.382(3) . ?
C12 H12 0.9300 . ?
C13 C14 1.375(3) . ?
C13 H13 0.9300 . ?
C14 C15 1.403(3) . ?
C14 H14 0.9300 . ?
C15 C10 1.394(3) . ?
C15 C16 1.465(3) . ?
C16 C19 1.381(2) . ?
C16 C17 1.439(2) . ?
C18 C19 1.402(3) . ?
C18 C26 1.470(2) . ?
C19 H19 0.9300 . ?
C20 C21 1.393(2) . ?
C20 C25 1.400(2) . ?
C20 C9 1.466(2) . ?
C21 C22 1.383(3) . ?
C21 H21 0.9300 . ?
C22 C23 1.369(3) . ?
C22 H22 0.9300 . ?
C23 C24 1.372(3) . ?
C24 C25 1.371(3) . ?
C24 H24 0.9300 . ?
C25 H25 0.9300 . ?
C26 C31 1.388(3) . ?
C26 C27 1.399(2) . ?
C27 C28 1.384(3) . ?
C27 H27 0.9300 . ?
C28 C29 1.375(3) . ?
C28 H28 0.9300 . ?
C29 C30 1.371(3) . ?
C30 C31 1.379(3) . ?
C30 H30 0.9300 . ?
C31 H31 0.9300 . ?
C32 C33 1.368(3) . ?
C32 C41 1.396(4) . ?
C32 H32 0.9300 . ?
C33 C34 1.434(3) . ?
C34 C39 1.418(4) . ?
C34 C35 1.424(4) . ?
C35 C36 1.366(4) . ?
C35 H35 0.9300 . ?
C36 C37 1.388(7) . ?
C36 H36 0.9300 . ?
C37 C38 1.364(7) . ?
C37 H37 0.9300 . ?
C38 C39 1.434(5) . ?
C39 C40 1.422(5) . ?
C40 C41 1.348(5) . ?
C40 H40 0.9300 . ?
C41 H41 0.9300 . ?
C42 H42A 0.9600 . ?
C42 H42B 0.9600 . ?
C42 H42C 0.9600 . ?
C43 H43A 0.9600 . ?
C43 H43B 0.9600 . ?
C43 H43C 0.9600 . ?
C44 C45 1.373(3) . ?
C44 C49 1.427(3) . ?
C45 C46 1.395(3) . ?
C45 H45 0.9300 . ?
C46 C47 1.363(3) . ?
C46 H46 0.9300 . ?
C47 C48 1.409(3) . ?
C47 H47 0.9300 . ?
C48 C49 1.421(3) . ?
C48 C53 1.444(3) . ?
C49 C50 1.430(3) . ?
C50 C51 1.347(4) . ?
C50 H50 0.9300 . ?
C51 C52 1.402(4) . ?
C51 H51 0.9300 . ?
C52 C53 1.371(3) . ?
C52 H52 0.9300 . ?
C54 H54A 0.9600 . ?
C54 H54B 0.9600 . ?
C54 H54C 0.9600 . ?
C55 H55A 0.9600 . ?
C55 H55B 0.9600 . ?
C55 H55C 0.9600 . ?
C56 C7 1.371(2) . ?
C56 C9 1.416(2) . ?
C56 H56 0.9300 . ?
C3 C4 1.379(3) . ?
C3 H3 0.9300 . ?
C4 C5 1.373(3) . ?
C4 H4 0.9300 . ?
C5 C6 1.383(3) . ?
C5 H5 0.9300 . ?
C6 H6 0.9300 . ?
C7 C8 1.445(2) . ?
C10 C11 1.385(3) . ?
C10 H10 0.9300 . ?
C11 H11 0.9300 . ?
